data_2224218
loop_
_publ_author_name
'Yang, Yang'
'Zhu, Lin'
'Zhang, Huabei'

_publ_section_title
;
 Di-<i>tert</i>-butyl 2,2'-[(2-hydroxyethyl)azanediyl]diacetate
;
_journal_coeditor_code GK2237
_journal_issue 12
_journal_name_full 'Acta Crystallographica Section E'
_journal_page_first o3167
_journal_paper_doi 10.1107/S1600536809049022
_journal_volume 65
_journal_year 2009
_chemical_formula_iupac 'C14 H27 N O5'
_chemical_formula_moiety 'C14 H27 N O5'
_chemical_formula_sum 'C14 H27 N O5'
_chemical_formula_weight 289.37
_chemical_name_systematic
;
Di-<i>tert</i>-butyl 2,2'-[(2-hydroxyethyl)azanediyl]diacetate
;
_space_group_IT_number 61
_symmetry_cell_setting orthorhombic
_symmetry_space_group_name_Hall '-P 2ac 2ab'
_symmetry_space_group_name_H-M 'P b c a'
_atom_sites_solution_hydrogens geom
_atom_sites_solution_primary direct
_atom_sites_solution_secondary difmap
_audit_creation_method SHELXL-97
_cell_angle_alpha 90.00
_cell_angle_beta 90.00
_cell_angle_gamma 90.00
_cell_formula_units_Z 8
_cell_length_a 11.9767(4)
_cell_length_b 9.7187(3)
_cell_length_c 29.3476(7)
_cell_measurement_reflns_used 3711
_cell_measurement_temperature 296(2)
_cell_measurement_theta_max 26.081
_cell_measurement_theta_min 2.195
_cell_volume 3416.00(18)
_computing_cell_refinement 'SAINT (Bruker, 1998)'
_computing_data_collection 'SMART (Bruker, 1998)'
_computing_data_reduction 'SAINT (Bruker, 2005)'
_computing_molecular_graphics 'SHELXTL (Sheldrick, 2008)'
_computing_publication_material 'SHELXTL (Sheldrick, 2008)'
_computing_structure_refinement 'SHELXTL (Sheldrick, 2008)'
_computing_structure_solution 'SHELXTL (Sheldrick, 2008)'
_diffrn_ambient_temperature 296(2)
_diffrn_measured_fraction_theta_full 0.995
_diffrn_measured_fraction_theta_max 0.995
_diffrn_measurement_device_type 'Bruker SMART APEX CCD area-detector'
_diffrn_measurement_method 'phi and omega scans'
_diffrn_radiation_monochromator graphite
_diffrn_radiation_source 'fine-focus sealed tube'
_diffrn_radiation_type MoK\a
_diffrn_radiation_wavelength 0.71073
_diffrn_reflns_av_R_equivalents 0.0218
_diffrn_reflns_av_sigmaI/netI 0.0258
_diffrn_reflns_limit_h_max 10
_diffrn_reflns_limit_h_min -15
_diffrn_reflns_limit_k_max 7
_diffrn_reflns_limit_k_min -12
_diffrn_reflns_limit_l_max 25
_diffrn_reflns_limit_l_min -38
_diffrn_reflns_number 12339
_diffrn_reflns_theta_full 27.62
_diffrn_reflns_theta_max 27.62
_diffrn_reflns_theta_min 2.19
_diffrn_standards_decay_% 0
_diffrn_standards_interval_count 0
_diffrn_standards_interval_time 0
_diffrn_standards_number 0
_exptl_absorpt_coefficient_mu 0.084
_exptl_absorpt_correction_T_max 0.9933
_exptl_absorpt_correction_T_min 0.9703
_exptl_absorpt_correction_type multi-scan
_exptl_absorpt_process_details '(SADABS; Bruker, 2007)'
_exptl_crystal_colour colorless
_exptl_crystal_density_diffrn 1.125
_exptl_crystal_density_method 'not measured'
_exptl_crystal_description block
_exptl_crystal_F_000 1264
_exptl_crystal_size_max 0.36
_exptl_crystal_size_mid 0.21
_exptl_crystal_size_min 0.08
_refine_diff_density_max 0.133
_refine_diff_density_min -0.172
_refine_ls_extinction_method none
_refine_ls_goodness_of_fit_ref 1.022
_refine_ls_hydrogen_treatment mixed
_refine_ls_matrix_type full
_refine_ls_number_parameters 190
_refine_ls_number_reflns 3958
_refine_ls_number_restraints 1
_refine_ls_restrained_S_all 1.022
_refine_ls_R_factor_all 0.0776
_refine_ls_R_factor_gt 0.0455
_refine_ls_shift/su_max 0.001
_refine_ls_shift/su_mean 0.000
_refine_ls_structure_factor_coef Fsqd
_refine_ls_weighting_details 'calc w=1/[\s^2^(Fo^2^)+(0.0551P)^2^+0.5511P] where P=(Fo^2^+2Fc^2^)/3'
_refine_ls_weighting_scheme calc
_refine_ls_wR_factor_gt 0.1108
_refine_ls_wR_factor_ref 0.1282
_reflns_number_gt 2503
_reflns_number_total 3958
_reflns_threshold_expression I>2sigma(I)
_cod_data_source_file gk2237.cif
_cod_data_source_block I
_cod_depositor_comments
;
The following automatic conversions were performed:
'_symmetry_cell_setting' value 'Orthorhombic' changed to 'orthorhombic'
according to '/home/saulius/struct/CIF-dictionaries/cif_core.dic'
dictionary named 'cif_core.dic' version 2.4.1 from 2010-06-29.

Automatic conversion script
Id: cif_fix_enum 1527 2010-12-29 10:47:43Z saulius 

The following automatic conversions were performed:

'_symmetry_cell_setting' value 'Orthorhombic' changed to
'orthorhombic' according to
/home/saulius/struct/CIF-dictionaries/cif_core.dic dictionary named
'cif_core.dic' version 2.4.1 from 2010-06-29.

Automatic conversion script
Id: cif_fix_values 1715 2011-07-08 13:25:40Z adriana 
;
_cod_database_code 2224218
_cod_database_fobs_code 2224218

loop_
_symmetry_equiv_pos_as_xyz
'x, y, z'
'-x+1/2, -y, z+1/2'
'-x, y+1/2, -z+1/2'
'x+1/2, -y+1/2, -z'
'-x, -y, -z'
'x-1/2, y, -z-1/2'
'x, -y-1/2, z-1/2'
'-x-1/2, y-1/2, z'

loop_
_atom_site_type_symbol
_atom_site_label
_atom_site_fract_x
_atom_site_fract_y
_atom_site_fract_z
_atom_site_U_iso_or_equiv
_atom_site_adp_type
_atom_site_calc_flag
_atom_site_refinement_flags
_atom_site_occupancy
_atom_site_disorder_assembly
_atom_site_disorder_group
C C1 0.52162(16) 0.1474(2) 0.74442(6) 0.0719(5) Uani d . 1 . .
H H1A 0.5798 0.0876 0.7338 0.108 Uiso calc R 1 . .
H H1B 0.4957 0.1161 0.7736 0.108 Uiso calc R 1 . .
H H1C 0.5502 0.2393 0.7473 0.108 Uiso calc R 1 . .
N N1 0.63856(10) 0.38227(12) 0.59060(4) 0.0459(3) Uani d . 1 . .
O O1 0.47237(8) 0.16745(10) 0.66460(3) 0.0480(3) Uani d . 1 . .
C C2 0.37573(18) 0.00455(18) 0.70716(6) 0.0777(6) Uani d . 1 . .
H H2A 0.3187 0.0050 0.6842 0.117 Uiso calc R 1 . .
H H2B 0.3436 -0.0212 0.7359 0.117 Uiso calc R 1 . .
H H2C 0.4327 -0.0603 0.6990 0.117 Uiso calc R 1 . .
O O2 0.52896(11) 0.38533(11) 0.67575(4) 0.0689(4) Uani d . 1 . .
C C3 0.33760(16) 0.2516(2) 0.72143(7) 0.0753(5) Uani d . 1 . .
H H3A 0.3711 0.3411 0.7233 0.113 Uiso calc R 1 . .
H H3B 0.3027 0.2295 0.7500 0.113 Uiso calc R 1 . .
H H3C 0.2825 0.2511 0.6977 0.113 Uiso calc R 1 . .
O O3 0.69461(11) 0.19726(12) 0.51907(4) 0.0714(4) Uani d . 1 . .
C C4 0.42619(13) 0.14629(15) 0.71095(5) 0.0473(4) Uani d . 1 . .
O O4 0.61496(10) 0.33760(11) 0.46780(3) 0.0586(3) Uani d . 1 . .
C C5 0.52554(12) 0.28259(14) 0.65316(5) 0.0459(3) Uani d . 1 . .
O O5 0.73364(13) 0.53528(15) 0.66616(5) 0.0839(4) Uani d D 1 . .
H H5 0.6636(9) 0.524(3) 0.6645(9) 0.126 Uiso d D 1 . .
C C6 0.58168(13) 0.26158(15) 0.60781(5) 0.0515(4) Uani d . 1 . .
H H6A 0.6354 0.1873 0.6107 0.062 Uiso calc R 1 . .
H H6B 0.5259 0.2333 0.5858 0.062 Uiso calc R 1 . .
C C7 0.61304(14) 0.41188(16) 0.54343(5) 0.0545(4) Uani d . 1 . .
H H7A 0.6497 0.4972 0.5351 0.065 Uiso calc R 1 . .
H H7B 0.5332 0.4266 0.5407 0.065 Uiso calc R 1 . .
C C8 0.64704(13) 0.30191(16) 0.50949(5) 0.0508(4) Uani d . 1 . .
C C9 0.63142(15) 0.24561(18) 0.42820(5) 0.0618(4) Uani d . 1 . .
C C10 0.56917(19) 0.1123(2) 0.43595(8) 0.0933(7) Uani d . 1 . .
H H10A 0.6062 0.0599 0.4592 0.140 Uiso calc R 1 . .
H H10B 0.5677 0.0601 0.4082 0.140 Uiso calc R 1 . .
H H10C 0.4941 0.1320 0.4454 0.140 Uiso calc R 1 . .
C C11 0.75478(18) 0.2232(3) 0.42041(7) 0.0882(6) Uani d . 1 . .
H H11A 0.7921 0.3105 0.4192 0.132 Uiso calc R 1 . .
H H11B 0.7656 0.1754 0.3921 0.132 Uiso calc R 1 . .
H H11C 0.7850 0.1694 0.4449 0.132 Uiso calc R 1 . .
C C12 0.5793(2) 0.3278(2) 0.38978(6) 0.0994(8) Uani d . 1 . .
H H12A 0.5028 0.3477 0.3971 0.149 Uiso calc R 1 . .
H H12B 0.5824 0.2753 0.3621 0.149 Uiso calc R 1 . .
H H12C 0.6195 0.4123 0.3858 0.149 Uiso calc R 1 . .
C C13 0.75774(14) 0.38686(19) 0.60054(5) 0.0614(4) Uani d . 1 . .
H H13A 0.7921 0.4587 0.5824 0.074 Uiso calc R 1 . .
H H13B 0.7913 0.2999 0.5919 0.074 Uiso calc R 1 . .
C C14 0.78138(16) 0.4137(2) 0.65010(6) 0.0750(5) Uani d . 1 . .
H H14A 0.7532 0.3373 0.6680 0.090 Uiso calc R 1 . .
H H14B 0.8616 0.4180 0.6545 0.090 Uiso calc R 1 . .

loop_
_atom_site_aniso_label
_atom_site_aniso_U_11
_atom_site_aniso_U_22
_atom_site_aniso_U_33
_atom_site_aniso_U_12
_atom_site_aniso_U_13
_atom_site_aniso_U_23
C1 0.0772(12) 0.0836(12) 0.0549(10) -0.0102(10) -0.0087(9) 0.0146(9)
N1 0.0527(7) 0.0491(7) 0.0360(6) -0.0043(6) 0.0032(5) 0.0030(5)
O1 0.0588(6) 0.0447(5) 0.0406(6) -0.0079(5) 0.0082(4) -0.0007(4)
C2 0.1038(14) 0.0652(11) 0.0641(11) -0.0327(11) 0.0156(10) 0.0029(9)
O2 0.1028(10) 0.0468(6) 0.0571(7) -0.0129(6) 0.0304(6) -0.0092(5)
C3 0.0693(11) 0.0845(13) 0.0722(12) 0.0094(10) 0.0238(10) 0.0024(10)
O3 0.0984(9) 0.0681(7) 0.0478(7) 0.0330(7) -0.0009(6) -0.0002(5)
C4 0.0546(8) 0.0479(8) 0.0393(8) -0.0062(7) 0.0076(7) 0.0034(6)
O4 0.0760(7) 0.0625(7) 0.0374(6) 0.0156(6) -0.0023(5) -0.0022(5)
C5 0.0531(8) 0.0434(8) 0.0411(8) -0.0006(7) 0.0041(7) 0.0015(6)
O5 0.1030(10) 0.0812(9) 0.0674(8) -0.0272(9) 0.0050(8) -0.0216(7)
C6 0.0611(9) 0.0503(8) 0.0430(8) -0.0069(7) 0.0096(7) -0.0046(7)
C7 0.0708(10) 0.0530(8) 0.0396(8) 0.0118(8) 0.0043(7) 0.0023(7)
C8 0.0577(9) 0.0556(9) 0.0391(8) 0.0082(8) 0.0040(7) 0.0024(7)
C9 0.0757(11) 0.0699(11) 0.0397(9) 0.0100(9) -0.0004(8) -0.0105(8)
C10 0.1030(16) 0.0898(15) 0.0872(16) -0.0163(13) -0.0079(13) -0.0199(12)
C11 0.0809(13) 0.1181(17) 0.0658(12) 0.0111(13) 0.0199(11) -0.0130(12)
C12 0.146(2) 0.1065(17) 0.0456(11) 0.0351(15) -0.0202(12) -0.0077(11)
C13 0.0567(10) 0.0692(11) 0.0584(10) -0.0081(8) 0.0033(8) -0.0044(8)
C14 0.0693(12) 0.0905(14) 0.0653(12) -0.0131(10) -0.0139(9) -0.0023(11)

loop_
_atom_type_symbol
_atom_type_description
_atom_type_scat_dispersion_real
_atom_type_scat_dispersion_imag
_atom_type_scat_source
C C 0.0033 0.0016 'International Tables Vol C Tables 4.2.6.8 and 6.1.1.4'
H H 0.0000 0.0000 'International Tables Vol C Tables 4.2.6.8 and 6.1.1.4'
N N 0.0061 0.0033 'International Tables Vol C Tables 4.2.6.8 and 6.1.1.4'
O O 0.0106 0.0060 'International Tables Vol C Tables 4.2.6.8 and 6.1.1.4'

loop_
_geom_angle_atom_site_label_1
_geom_angle_atom_site_label_2
_geom_angle_atom_site_label_3
_geom_angle_site_symmetry_1
_geom_angle_site_symmetry_3
_geom_angle
_geom_angle_publ_flag
C4 C1 H1A . . 109.5 ?
C4 C1 H1B . . 109.5 ?
H1A C1 H1B . . 109.5 ?
C4 C1 H1C . . 109.5 ?
H1A C1 H1C . . 109.5 ?
H1B C1 H1C . . 109.5 ?
C7 N1 C6 . . 113.32(12) ?
C7 N1 C13 . . 113.11(12) ?
C6 N1 C13 . . 114.57(13) ?
C5 O1 C4 . . 121.77(11) ?
C4 C2 H2A . . 109.5 ?
C4 C2 H2B . . 109.5 ?
H2A C2 H2B . . 109.5 ?
C4 C2 H2C . . 109.5 ?
H2A C2 H2C . . 109.5 ?
H2B C2 H2C . . 109.5 ?
C4 C3 H3A . . 109.5 ?
C4 C3 H3B . . 109.5 ?
H3A C3 H3B . . 109.5 ?
C4 C3 H3C . . 109.5 ?
H3A C3 H3C . . 109.5 ?
H3B C3 H3C . . 109.5 ?
O1 C4 C3 . . 110.86(12) ?
O1 C4 C1 . . 108.31(12) ?
C3 C4 C1 . . 113.35(15) ?
O1 C4 C2 . . 102.02(12) ?
C3 C4 C2 . . 110.68(15) ?
C1 C4 C2 . . 111.02(14) ?
C8 O4 C9 . . 121.82(12) ?
O2 C5 O1 . . 125.25(13) ?
O2 C5 C6 . . 125.91(13) ?
O1 C5 C6 . . 108.83(12) ?
C14 O5 H5 . . 106.1(19) ?
N1 C6 C5 . . 114.14(12) ?
N1 C6 H6A . . 108.7 ?
C5 C6 H6A . . 108.7 ?
N1 C6 H6B . . 108.7 ?
C5 C6 H6B . . 108.7 ?
H6A C6 H6B . . 107.6 ?
N1 C7 C8 . . 115.57(13) ?
N1 C7 H7A . . 108.4 ?
C8 C7 H7A . . 108.4 ?
N1 C7 H7B . . 108.4 ?
C8 C7 H7B . . 108.4 ?
H7A C7 H7B . . 107.4 ?
O3 C8 O4 . . 125.07(14) ?
O3 C8 C7 . . 124.84(14) ?
O4 C8 C7 . . 110.08(13) ?
O4 C9 C11 . . 109.66(14) ?
O4 C9 C10 . . 109.51(14) ?
C11 C9 C10 . . 112.41(17) ?
O4 C9 C12 . . 102.18(14) ?
C11 C9 C12 . . 111.49(17) ?
C10 C9 C12 . . 111.10(17) ?
C9 C10 H10A . . 109.5 ?
C9 C10 H10B . . 109.5 ?
H10A C10 H10B . . 109.5 ?
C9 C10 H10C . . 109.5 ?
H10A C10 H10C . . 109.5 ?
H10B C10 H10C . . 109.5 ?
C9 C11 H11A . . 109.5 ?
C9 C11 H11B . . 109.5 ?
H11A C11 H11B . . 109.5 ?
C9 C11 H11C . . 109.5 ?
H11A C11 H11C . . 109.5 ?
H11B C11 H11C . . 109.5 ?
C9 C12 H12A . . 109.5 ?
C9 C12 H12B . . 109.5 ?
H12A C12 H12B . . 109.5 ?
C9 C12 H12C . . 109.5 ?
H12A C12 H12C . . 109.5 ?
H12B C12 H12C . . 109.5 ?
N1 C13 C14 . . 112.53(14) ?
N1 C13 H13A . . 109.1 ?
C14 C13 H13A . . 109.1 ?
N1 C13 H13B . . 109.1 ?
C14 C13 H13B . . 109.1 ?
H13A C13 H13B . . 107.8 ?
O5 C14 C13 . . 113.37(16) ?
O5 C14 H14A . . 108.9 ?
C13 C14 H14A . . 108.9 ?
O5 C14 H14B . . 108.9 ?
C13 C14 H14B . . 108.9 ?
H14A C14 H14B . . 107.7 ?

loop_
_geom_bond_atom_site_label_1
_geom_bond_atom_site_label_2
_geom_bond_site_symmetry_2
_geom_bond_distance
_geom_bond_publ_flag
C1 C4 . 1.507(2) ?
C1 H1A . 0.9600 ?
C1 H1B . 0.9600 ?
C1 H1C . 0.9600 ?
N1 C7 . 1.4465(18) ?
N1 C6 . 1.4475(18) ?
N1 C13 . 1.458(2) ?
O1 C5 . 1.3306(17) ?
O1 C4 . 1.4830(16) ?
C2 C4 . 1.508(2) ?
C2 H2A . 0.9600 ?
C2 H2B . 0.9600 ?
C2 H2C . 0.9600 ?
O2 C5 . 1.1992(17) ?
C3 C4 . 1.506(2) ?
C3 H3A . 0.9600 ?
C3 H3B . 0.9600 ?
C3 H3C . 0.9600 ?
O3 C8 . 1.1992(17) ?
O4 C8 . 1.3285(17) ?
O4 C9 . 1.4794(18) ?
C5 C6 . 1.505(2) ?
O5 C14 . 1.394(2) ?
O5 H5 . 0.848(10) ?
C6 H6A . 0.9700 ?
C6 H6B . 0.9700 ?
C7 C8 . 1.517(2) ?
C7 H7A . 0.9700 ?
C7 H7B . 0.9700 ?
C9 C11 . 1.511(3) ?
C9 C10 . 1.512(3) ?
C9 C12 . 1.516(2) ?
C10 H10A . 0.9600 ?
C10 H10B . 0.9600 ?
C10 H10C . 0.9600 ?
C11 H11A . 0.9600 ?
C11 H11B . 0.9600 ?
C11 H11C . 0.9600 ?
C12 H12A . 0.9600 ?
C12 H12B . 0.9600 ?
C12 H12C . 0.9600 ?
C13 C14 . 1.504(2) ?
C13 H13A . 0.9700 ?
C13 H13B . 0.9700 ?
C14 H14A . 0.9700 ?
C14 H14B . 0.9700 ?

loop_
_geom_hbond_atom_site_label_D
_geom_hbond_atom_site_label_H
_geom_hbond_atom_site_label_A
_geom_hbond_site_symmetry_A
_geom_hbond_distance_DH
_geom_hbond_distance_HA
_geom_hbond_distance_DA
_geom_hbond_angle_DHA
O5 H5 O2 . 0.848(10) 2.128(17) 2.8658(18) 145(2)

loop_
_geom_torsion_atom_site_label_1
_geom_torsion_atom_site_label_2
_geom_torsion_atom_site_label_3
_geom_torsion_atom_site_label_4
_geom_torsion_site_symmetry_1
_geom_torsion_site_symmetry_2
_geom_torsion_site_symmetry_3
_geom_torsion_site_symmetry_4
_geom_torsion
_geom_torsion_publ_flag
C5 O1 C4 C3 . . . . 62.24(18) ?
C5 O1 C4 C1 . . . . -62.70(17) ?
C5 O1 C4 C2 . . . . -179.88(14) ?
C4 O1 C5 O2 . . . . -10.4(2) ?
C4 O1 C5 C6 . . . . 168.74(12) ?
C7 N1 C6 C5 . . . . -132.21(13) ?
C13 N1 C6 C5 . . . . 95.96(16) ?
O2 C5 C6 N1 . . . . -3.5(2) ?
O1 C5 C6 N1 . . . . 177.39(12) ?
C6 N1 C7 C8 . . . . -62.21(18) ?
C13 N1 C7 C8 . . . . 70.33(18) ?
C9 O4 C8 O3 . . . . 2.7(2) ?
C9 O4 C8 C7 . . . . -176.42(14) ?
N1 C7 C8 O3 . . . . -1.9(2) ?
N1 C7 C8 O4 . . . . 177.19(13) ?
C8 O4 C9 C11 . . . . -63.4(2) ?
C8 O4 C9 C10 . . . . 60.4(2) ?
C8 O4 C9 C12 . . . . 178.25(16) ?
C7 N1 C13 C14 . . . . 156.64(14) ?
C6 N1 C13 C14 . . . . -71.43(18) ?
N1 C13 C14 O5 . . . . -57.2(2) ?

loop_
_cod_related_entry_id
_cod_related_entry_database
_cod_related_entry_code
1 ChemSpider 8192628
